data_7016700
loop_
_publ_author_name
'Petrov, Alex R.'
'Bannenberg, Thomas'
'Daniliuc, Constantin G.'
'Jones, Peter G.'
'Tamm, Matthias'

_publ_section_title
;
 The use of 1,2-dipiperidinoacetylene for the preparation of
 monometallic diaminoacetylene and homo- or heterobimetallic
 diaminodicarbene ruthenium(ii) complexes.
;
_journal_issue 40
_journal_name_full 'Dalton transactions (Cambridge, England : 2003)'
_journal_page_first 10503
_journal_page_last 10512
_journal_paper_doi 10.1039/c1dt10606f
_journal_volume 40
_journal_year 2011
_chemical_formula_sum 'C68 H84 Cl16 N6 P2 Pd2 Ru2'
_chemical_formula_weight 2029.49
_chemical_name_systematic
;
?
;
_space_group_IT_number 2
_symmetry_cell_setting triclinic
_symmetry_space_group_name_Hall '-P 1'
_symmetry_space_group_name_H-M 'P -1'
_atom_sites_solution_hydrogens geom
_atom_sites_solution_primary direct
_atom_sites_solution_secondary difmap
_audit_creation_method SHELXL-97
_cell_angle_alpha 94.226(2)
_cell_angle_beta 110.213(2)
_cell_angle_gamma 98.865(2)
_cell_formula_units_Z 3
_cell_length_a 17.1006(4)
_cell_length_b 18.8239(4)
_cell_length_c 21.0090(6)
_cell_measurement_reflns_used 51586
_cell_measurement_temperature 173(2)
_cell_measurement_theta_max 29.3300
_cell_measurement_theta_min 2.2047
_cell_volume 6211.5(3)
_computing_cell_refinement
;
CrysAlisPro, Oxford Diffraction Ltd.,
Version 1.171.33.41 (release 06-05-2009 CrysAlis171 .NET)
(compiled May 6 2009,17:20:42)
;
_computing_data_collection
;
CrysAlisPro, Oxford Diffraction Ltd.,
Version 1.171.33.41 (release 06-05-2009 CrysAlis171 .NET)
(compiled May 6 2009,17:20:42)
;
_computing_data_reduction
;
CrysAlisPro, Oxford Diffraction Ltd.,
Version 1.171.33.41 (release 06-05-2009 CrysAlis171 .NET)
(compiled May 6 2009,17:20:42)
;
_computing_molecular_graphics 'BRUKER XP'
_computing_publication_material SHELXL-97
_computing_structure_refinement 'SHELXL-97 (Sheldrick, 1997)'
_computing_structure_solution 'SHELXS-97 (Sheldrick, 1990)'
_diffrn_ambient_temperature 173(2)
_diffrn_detector_area_resol_mean 16.1419
_diffrn_measured_fraction_theta_full 0.999
_diffrn_measured_fraction_theta_max 0.999
_diffrn_measurement_device_type 'Xcalibur, Eos'
_diffrn_measurement_method '\w scans'
_diffrn_radiation_monochromator graphite
_diffrn_radiation_source 'Enhance (Mo) X-ray Source'
_diffrn_radiation_type 'Mo K\a'
_diffrn_radiation_wavelength 0.71073
_diffrn_reflns_av_R_equivalents 0.0513
_diffrn_reflns_av_sigmaI/netI 0.0602
_diffrn_reflns_limit_h_max 21
_diffrn_reflns_limit_h_min -21
_diffrn_reflns_limit_k_max 23
_diffrn_reflns_limit_k_min -23
_diffrn_reflns_limit_l_max 26
_diffrn_reflns_limit_l_min -26
_diffrn_reflns_number 196062
_diffrn_reflns_theta_full 26.37
_diffrn_reflns_theta_max 26.37
_diffrn_reflns_theta_min 2.21
_exptl_absorpt_coefficient_mu 1.382
_exptl_absorpt_correction_T_max 1.00000
_exptl_absorpt_correction_T_min 0.95975
_exptl_absorpt_correction_type multi-scan
_exptl_absorpt_process_details
;
CrysAlisPro, Oxford Diffraction Ltd.,
Version 1.171.33.41 (release 06-05-2009 CrysAlis171 .NET)
(compiled May 6 2009,17:20:42)
;
_exptl_crystal_colour orange
_exptl_crystal_density_diffrn 1.628
_exptl_crystal_density_method 'not measured'
_exptl_crystal_description prism
_exptl_crystal_F_000 3048
_exptl_crystal_size_max 0.20
_exptl_crystal_size_mid 0.10
_exptl_crystal_size_min 0.09
_refine_diff_density_max 1.423
_refine_diff_density_min -1.313
_refine_diff_density_rms 0.082
_refine_ls_extinction_method none
_refine_ls_goodness_of_fit_ref 0.892
_refine_ls_hydrogen_treatment 'methyls rigid and other riding'
_refine_ls_matrix_type full
_refine_ls_number_parameters 1270
_refine_ls_number_reflns 25393
_refine_ls_number_restraints 72
_refine_ls_restrained_S_all 0.891
_refine_ls_R_factor_all 0.0522
_refine_ls_R_factor_gt 0.0314
_refine_ls_shift/su_max 0.007
_refine_ls_shift/su_mean 0.000
_refine_ls_structure_factor_coef Fsqd
_refine_ls_weighting_details 'calc w=1/[\s^2^(Fo^2^)+(0.0332P)^2^+0.0000P] where P=(Fo^2^+2Fc^2^)/3'
_refine_ls_weighting_scheme calc
_refine_ls_wR_factor_gt 0.0678
_refine_ls_wR_factor_ref 0.0702
_reflns_number_gt 17593
_reflns_number_total 25393
_reflns_threshold_expression >2sigma(I)
_cod_data_source_file c1dt10606f.txt
_cod_data_source_block pet13
_cod_database_code 7016700

loop_
_symmetry_equiv_pos_as_xyz
'x, y, z'
'-x, -y, -z'

loop_
_atom_site_label
_atom_site_type_symbol
_atom_site_fract_x
_atom_site_fract_y
_atom_site_fract_z
_atom_site_U_iso_or_equiv
_atom_site_adp_type
_atom_site_occupancy
_atom_site_symmetry_multiplicity
_atom_site_calc_flag
_atom_site_refinement_flags
Ru1 Ru 0.089883(15) 0.657010(13) 0.314024(12) 0.01382(6) Uani 1 1 d .
Ru2 Ru -0.118275(15) 0.665350(13) 0.341189(12) 0.01460(6) Uani 1 1 d .
Ru3 Ru 0.896717(15) 1.004366(14) 1.013223(12) 0.01511(6) Uani 1 1 d .
Pd1 Pd 0.224101(15) 0.832501(13) 0.316758(12) 0.01891(6) Uani 1 1 d .
Pd2 Pd -0.239864(16) 0.479295(14) 0.331371(13) 0.02345(7) Uani 1 1 d .
Pd3 Pd 0.755301(15) 0.824199(14) 0.979683(13) 0.02112(6) Uani 1 1 d .
Cl1 Cl 0.35838(5) 0.89267(5) 0.38584(4) 0.0368(2) Uani 1 1 d .
Cl2 Cl 0.23423(6) 0.88755(5) 0.22109(4) 0.0343(2) Uani 1 1 d .
Cl3 Cl 0.08588(5) 0.76721(4) 0.25861(4) 0.01951(17) Uani 1 1 d .
Cl4 Cl -0.06595(5) 0.61219(4) 0.25624(4) 0.02052(17) Uani 1 1 d .
Cl5 Cl 0.03512(5) 0.71722(4) 0.39264(4) 0.02107(18) Uani 1 1 d .
Cl6 Cl -0.10645(5) 0.55252(4) 0.39149(4) 0.02164(18) Uani 1 1 d .
Cl7 Cl -0.37024(6) 0.41328(5) 0.26036(5) 0.0446(3) Uani 1 1 d .
Cl8 Cl -0.23871(6) 0.40933(5) 0.42155(5) 0.0447(3) Uani 1 1 d .
Cl9 Cl 0.61753(6) 0.78067(5) 0.90618(5) 0.0393(2) Uani 1 1 d .
Cl10 Cl 0.74810(6) 0.73661(5) 1.05440(5) 0.0408(2) Uani 1 1 d .
Cl11 Cl 0.89276(5) 0.88299(4) 1.04775(4) 0.02116(17) Uani 1 1 d .
Cl12 Cl 1.05167(5) 1.04061(4) 1.07451(4) 0.02171(18) Uani 1 1 d .
N1 N 0.28061(16) 0.67369(14) 0.39794(12) 0.0211(6) Uani 1 1 d .
N2 N 0.21546(15) 0.80473(14) 0.44918(12) 0.0199(6) Uani 1 1 d .
N3 N -0.31321(16) 0.64204(14) 0.27301(12) 0.0221(6) Uani 1 1 d .
N4 N -0.24659(16) 0.52742(14) 0.20047(13) 0.0210(6) Uani 1 1 d .
N5 N 0.09207(16) 0.57558(14) 0.36878(12) 0.0210(6) Uani 1 1 d .
N6 N -0.12945(16) 0.74919(14) 0.28794(12) 0.0205(6) Uani 1 1 d .
N7 N 0.76475(15) 0.88230(14) 0.85819(12) 0.0200(6) Uani 1 1 d .
N8 N 0.70766(16) 1.00257(14) 0.93344(12) 0.0211(6) Uani 1 1 d .
N9 N 0.90275(16) 1.09803(15) 0.97473(12) 0.0211(6) Uani 1 1 d .
P1 P 0.10646(5) 0.58570(4) 0.22657(4) 0.01756(18) Uani 1 1 d .
P2 P -0.12816(5) 0.73076(5) 0.43483(4) 0.01866(19) Uani 1 1 d .
P3 P 0.88419(5) 1.05529(5) 1.11198(4) 0.01845(18) Uani 1 1 d .
C1 C 0.21806(18) 0.77874(17) 0.39116(14) 0.0163(7) Uani 1 1 d .
C2 C 0.21073(18) 0.70015(16) 0.37232(14) 0.0151(7) Uani 1 1 d .
C3 C 0.2158(2) 0.76242(19) 0.50664(15) 0.0266(8) Uani 1 1 d .
H3A H 0.2229 0.7124 0.4952 0.032 Uiso 1 1 calc R
H3B H 0.1607 0.7594 0.5131 0.032 Uiso 1 1 calc R
C4 C 0.2875(2) 0.7985(2) 0.57254(16) 0.0333(9) Uani 1 1 d .
H4A H 0.3427 0.7967 0.5677 0.040 Uiso 1 1 calc R
H4B H 0.2846 0.7716 0.6107 0.040 Uiso 1 1 calc R
C5 C 0.2813(2) 0.8772(2) 0.58894(18) 0.0417(10) Uani 1 1 d .
H5A H 0.2289 0.8789 0.5987 0.050 Uiso 1 1 calc R
H5B H 0.3305 0.9008 0.6302 0.050 Uiso 1 1 calc R
C6 C 0.2800(2) 0.9180(2) 0.52899(17) 0.0381(10) Uani 1 1 d .
H6A H 0.2726 0.9681 0.5392 0.046 Uiso 1 1 calc R
H6B H 0.3350 0.9207 0.5225 0.046 Uiso 1 1 calc R
C7 C 0.2090(2) 0.88102(18) 0.46390(17) 0.0283(8) Uani 1 1 d .
H7A H 0.1537 0.8828 0.4686 0.034 Uiso 1 1 calc R
H7B H 0.2118 0.9071 0.4253 0.034 Uiso 1 1 calc R
C8 C 0.36228(19) 0.71779(19) 0.44621(16) 0.0282(8) Uani 1 1 d .
H8A H 0.3741 0.7028 0.4923 0.034 Uiso 1 1 calc R
H8B H 0.3577 0.7696 0.4496 0.034 Uiso 1 1 calc R
C9 C 0.4354(2) 0.7086(2) 0.42262(19) 0.0356(9) Uani 1 1 d .
H9A H 0.4262 0.7275 0.3784 0.043 Uiso 1 1 calc R
H9B H 0.4893 0.7369 0.4566 0.043 Uiso 1 1 calc R
C10 C 0.4417(2) 0.6289(2) 0.41437(19) 0.0408(10) Uani 1 1 d .
H10A H 0.4878 0.6232 0.3972 0.049 Uiso 1 1 calc R
H10B H 0.4551 0.6107 0.4592 0.049 Uiso 1 1 calc R
C11 C 0.3576(2) 0.5855(2) 0.36403(18) 0.0382(10) Uani 1 1 d .
H11A H 0.3604 0.5333 0.3604 0.046 Uiso 1 1 calc R
H11B H 0.3473 0.6008 0.3182 0.046 Uiso 1 1 calc R
C12 C 0.2843(2) 0.59670(18) 0.38676(17) 0.0281(8) Uani 1 1 d .
H12A H 0.2302 0.5707 0.3514 0.034 Uiso 1 1 calc R
H12B H 0.2910 0.5757 0.4297 0.034 Uiso 1 1 calc R
C13 C -0.24009(19) 0.61996(17) 0.28916(14) 0.0165(7) Uani 1 1 d .
C14 C -0.24436(18) 0.54380(17) 0.26234(15) 0.0192(7) Uani 1 1 d .
C15 C -0.3200(2) 0.71748(18) 0.28879(17) 0.0280(8) Uani 1 1 d .
H15A H -0.3337 0.7404 0.2463 0.034 Uiso 1 1 calc R
H15B H -0.2645 0.7445 0.3215 0.034 Uiso 1 1 calc R
C16 C -0.3882(2) 0.7232(2) 0.31956(18) 0.0354(9) Uani 1 1 d .
H16A H -0.3700 0.7077 0.3657 0.043 Uiso 1 1 calc R
H16B H -0.3948 0.7744 0.3247 0.043 Uiso 1 1 calc R
C17 C -0.4733(2) 0.6762(2) 0.27483(19) 0.0397(10) Uani 1 1 d .
H17A H -0.5152 0.6782 0.2974 0.048 Uiso 1 1 calc R
H17B H -0.4949 0.6944 0.2302 0.048 Uiso 1 1 calc R
C18 C -0.4617(2) 0.5988(2) 0.26377(19) 0.0391(10) Uani 1 1 d .
H18A H -0.5166 0.5681 0.2340 0.047 Uiso 1 1 calc R
H18B H -0.4433 0.5800 0.3083 0.047 Uiso 1 1 calc R
C19 C -0.3961(2) 0.59422(19) 0.23088(17) 0.0302(9) Uani 1 1 d .
H19A H -0.3881 0.5434 0.2259 0.036 Uiso 1 1 calc R
H19B H -0.4167 0.6090 0.1846 0.036 Uiso 1 1 calc R
C20 C -0.2563(2) 0.57860(19) 0.14884(15) 0.0279(8) Uani 1 1 d .
H20A H -0.2039 0.5883 0.1382 0.033 Uiso 1 1 calc R
H20B H -0.2651 0.6252 0.1676 0.033 Uiso 1 1 calc R
C21 C -0.3316(2) 0.5464(2) 0.08389(16) 0.0373(10) Uani 1 1 d .
H21A H -0.3358 0.5796 0.0490 0.045 Uiso 1 1 calc R
H21B H -0.3845 0.5409 0.0938 0.045 Uiso 1 1 calc R
C22 C -0.3217(3) 0.4726(2) 0.05598(18) 0.0467(11) Uani 1 1 d .
H22A H -0.3728 0.4512 0.0153 0.056 Uiso 1 1 calc R
H22B H -0.2720 0.4787 0.0416 0.056 Uiso 1 1 calc R
C23 C -0.3099(3) 0.4223(2) 0.10981(18) 0.0448(11) Uani 1 1 d .
H23A H -0.2998 0.3758 0.0919 0.054 Uiso 1 1 calc R
H23B H -0.3624 0.4119 0.1203 0.054 Uiso 1 1 calc R
C24 C -0.2353(2) 0.45579(19) 0.17524(17) 0.0326(9) Uani 1 1 d .
H24A H -0.2312 0.4232 0.2107 0.039 Uiso 1 1 calc R
H24B H -0.1818 0.4613 0.1660 0.039 Uiso 1 1 calc R
C25 C 0.0904(2) 0.53015(19) 0.40125(16) 0.0275(8) Uani 1 1 d .
C26 C 0.0874(3) 0.4698(2) 0.44021(19) 0.0523(12) Uani 1 1 d .
H26A H 0.0327 0.4606 0.4464 0.063 Uiso 1 1 calc R
H26B H 0.1335 0.4818 0.4851 0.063 Uiso 1 1 calc R
H26C H 0.0941 0.4264 0.4154 0.063 Uiso 1 1 calc R
C27 C -0.1339(2) 0.79360(19) 0.25443(17) 0.0270(8) Uani 1 1 d .
C28 C -0.1383(3) 0.8523(2) 0.2130(2) 0.0604(13) Uani 1 1 d .
H28A H -0.1118 0.8986 0.2429 0.073 Uiso 1 1 calc R
H28B H -0.1978 0.8530 0.1865 0.073 Uiso 1 1 calc R
H28C H -0.1082 0.8449 0.1816 0.073 Uiso 1 1 calc R
C29 C 0.19248(19) 0.61285(18) 0.19551(15) 0.0211(7) Uani 1 1 d .
C30 C 0.2395(2) 0.68231(19) 0.21568(17) 0.0301(8) Uani 1 1 d .
H30 H 0.2311 0.7134 0.2495 0.036 Uiso 1 1 calc R
C31 C 0.2987(2) 0.7076(2) 0.1875(2) 0.0419(10) Uani 1 1 d .
H31 H 0.3296 0.7560 0.2013 0.050 Uiso 1 1 calc R
C32 C 0.3130(2) 0.6626(2) 0.13920(19) 0.0434(11) Uani 1 1 d .
H32 H 0.3543 0.6796 0.1203 0.052 Uiso 1 1 calc R
C33 C 0.2668(3) 0.5927(2) 0.1189(2) 0.0532(12) Uani 1 1 d .
H33 H 0.2763 0.5613 0.0859 0.064 Uiso 1 1 calc R
C34 C 0.2066(2) 0.5683(2) 0.14646(19) 0.0446(11) Uani 1 1 d .
H34 H 0.1744 0.5203 0.1316 0.054 Uiso 1 1 calc R
C35 C 0.1104(2) 0.49142(18) 0.24384(15) 0.0260(8) Uani 1 1 d .
C36 C 0.1816(3) 0.4607(2) 0.25437(19) 0.0417(10) Uani 1 1 d .
H36 H 0.2299 0.4871 0.2483 0.050 Uiso 1 1 calc R
C37 C 0.1832(3) 0.3922(2) 0.2735(2) 0.0660(15) Uani 1 1 d .
H37 H 0.2330 0.3722 0.2817 0.079 Uiso 1 1 calc R
C38 C 0.1130(4) 0.3530(2) 0.2808(2) 0.0709(16) Uani 1 1 d .
H38 H 0.1142 0.3057 0.2936 0.085 Uiso 1 1 calc R
C39 C 0.0407(3) 0.3818(2) 0.2698(2) 0.0545(13) Uani 1 1 d .
H39 H -0.0082 0.3545 0.2744 0.065 Uiso 1 1 calc R
C40 C 0.0406(3) 0.45105(19) 0.25196(17) 0.0359(9) Uani 1 1 d .
H40 H -0.0088 0.4714 0.2451 0.043 Uiso 1 1 calc R
C41 C 0.01579(19) 0.57137(17) 0.14442(15) 0.0191(7) Uani 1 1 d .
C42 C -0.0234(2) 0.62923(18) 0.12234(15) 0.0240(8) Uani 1 1 d .
H42 H -0.0048 0.6749 0.1506 0.029 Uiso 1 1 calc R
C43 C -0.0893(2) 0.6211(2) 0.05946(16) 0.0305(9) Uani 1 1 d .
H43 H -0.1157 0.6610 0.0451 0.037 Uiso 1 1 calc R
C44 C -0.1162(2) 0.5557(2) 0.01814(17) 0.0355(9) Uani 1 1 d .
H44 H -0.1615 0.5502 -0.0248 0.043 Uiso 1 1 calc R
C45 C -0.0776(2) 0.4976(2) 0.03888(17) 0.0372(9) Uani 1 1 d .
H45 H -0.0958 0.4523 0.0100 0.045 Uiso 1 1 calc R
C46 C -0.0126(2) 0.50574(19) 0.10173(16) 0.0287(8) Uani 1 1 d .
H46 H 0.0132 0.4655 0.1160 0.034 Uiso 1 1 calc R
C47 C -0.0336(2) 0.74364(19) 0.51468(15) 0.0235(8) Uani 1 1 d .
C48 C 0.0101(2) 0.6875(2) 0.53242(16) 0.0282(8) Uani 1 1 d .
H48 H -0.0061 0.6437 0.5016 0.034 Uiso 1 1 calc R
C49 C 0.0774(2) 0.6943(2) 0.59464(17) 0.0363(10) Uani 1 1 d .
H49 H 0.1067 0.6554 0.6062 0.044 Uiso 1 1 calc R
C50 C 0.1008(2) 0.7575(2) 0.63899(17) 0.0422(11) Uani 1 1 d .
H50 H 0.1465 0.7623 0.6816 0.051 Uiso 1 1 calc R
C51 C 0.0589(2) 0.8143(2) 0.62234(18) 0.0454(11) Uani 1 1 d .
H51 H 0.0760 0.8582 0.6531 0.055 Uiso 1 1 calc R
C52 C -0.0079(2) 0.8072(2) 0.56073(17) 0.0354(9) Uani 1 1 d .
H52 H -0.0368 0.8465 0.5496 0.042 Uiso 1 1 calc R
C53 C -0.1337(2) 0.82582(18) 0.42205(15) 0.0242(8) Uani 1 1 d .
C54 C -0.0635(2) 0.86843(19) 0.41573(18) 0.0346(9) Uani 1 1 d .
H54 H -0.0138 0.8490 0.4213 0.042 Uiso 1 1 calc R
C55 C -0.0652(3) 0.9385(2) 0.4014(2) 0.0517(11) Uani 1 1 d .
H55 H -0.0164 0.9674 0.3981 0.062 Uiso 1 1 calc R
C56 C -0.1377(3) 0.9667(2) 0.3919(2) 0.0635(14) Uani 1 1 d .
H56 H -0.1391 1.0149 0.3817 0.076 Uiso 1 1 calc R
C57 C -0.2074(3) 0.9249(2) 0.3972(2) 0.0515(12) Uani 1 1 d .
H57 H -0.2575 0.9442 0.3900 0.062 Uiso 1 1 calc R
C58 C -0.2062(2) 0.8550(2) 0.41292(17) 0.0357(9) Uani 1 1 d .
H58 H -0.2546 0.8270 0.4175 0.043 Uiso 1 1 calc R
C59 C -0.2100(2) 0.69932(19) 0.46955(15) 0.0236(8) Uani 1 1 d .
C60 C -0.2536(2) 0.62833(19) 0.45075(17) 0.0281(8) Uani 1 1 d .
H60 H -0.2452 0.5980 0.4164 0.034 Uiso 1 1 calc R
C61 C -0.3094(2) 0.6010(2) 0.48166(19) 0.0398(10) Uani 1 1 d .
H61 H -0.3383 0.5519 0.4689 0.048 Uiso 1 1 calc R
C62 C -0.3233(2) 0.6445(2) 0.5305(2) 0.0463(11) Uani 1 1 d .
H62 H -0.3624 0.6256 0.5509 0.056 Uiso 1 1 calc R
C63 C -0.2806(2) 0.7152(2) 0.55003(19) 0.0464(11) Uani 1 1 d .
H63 H -0.2905 0.7453 0.5837 0.056 Uiso 1 1 calc R
C64 C -0.2229(2) 0.7431(2) 0.52059(17) 0.0370(10) Uani 1 1 d .
H64 H -0.1924 0.7916 0.5351 0.044 Uiso 1 1 calc R
C65 C 0.76277(18) 0.89640(17) 0.91885(15) 0.0181(7) Uani 1 1 d .
C66 C 0.77447(19) 0.97193(17) 0.95155(14) 0.0173(7) Uani 1 1 d .
C67 C 0.7686(2) 0.80922(18) 0.82984(16) 0.0280(8) Uani 1 1 d .
H67A H 0.7636 0.7745 0.8620 0.034 Uiso 1 1 calc R
H67B H 0.8242 0.8103 0.8247 0.034 Uiso 1 1 calc R
C68 C 0.6981(2) 0.78402(19) 0.76095(16) 0.0337(9) Uani 1 1 d .
H68A H 0.6427 0.7768 0.7670 0.040 Uiso 1 1 calc R
H68B H 0.7049 0.7368 0.7414 0.040 Uiso 1 1 calc R
C69 C 0.6991(2) 0.83899(19) 0.71149(17) 0.0353(9) Uani 1 1 d .
H69A H 0.7518 0.8423 0.7013 0.042 Uiso 1 1 calc R
H69B H 0.6502 0.8228 0.6680 0.042 Uiso 1 1 calc R
C70 C 0.6946(2) 0.91271(19) 0.74232(15) 0.0317(9) Uani 1 1 d .
H70A H 0.6396 0.9102 0.7488 0.038 Uiso 1 1 calc R
H70B H 0.6978 0.9485 0.7106 0.038 Uiso 1 1 calc R
C71 C 0.7668(2) 0.93725(18) 0.81079(15) 0.0255(8) Uani 1 1 d .
H71A H 0.8218 0.9437 0.8039 0.031 Uiso 1 1 calc R
H71B H 0.7615 0.9845 0.8312 0.031 Uiso 1 1 calc R
C72 C 0.6230(2) 0.96725(19) 0.88228(16) 0.0303(9) Uani 1 1 d .
H72A H 0.6242 0.9165 0.8673 0.036 Uiso 1 1 calc R
H72B H 0.6098 0.9931 0.8416 0.036 Uiso 1 1 calc R
C73 C 0.5545(2) 0.9682(2) 0.91255(19) 0.0393(10) Uani 1 1 d .
H73A H 0.5651 0.9387 0.9508 0.047 Uiso 1 1 calc R
H73B H 0.4986 0.9461 0.8772 0.047 Uiso 1 1 calc R
C74 C 0.5525(2) 1.0451(2) 0.93870(19) 0.0406(10) Uani 1 1 d .
H74A H 0.5104 1.0439 0.9614 0.049 Uiso 1 1 calc R
H74B H 0.5353 1.0732 0.8998 0.049 Uiso 1 1 calc R
C75 C 0.6402(2) 1.0817(2) 0.98952(18) 0.0364(9) Uani 1 1 d .
H75A H 0.6397 1.1331 1.0028 0.044 Uiso 1 1 calc R
H75B H 0.6534 1.0577 1.0313 0.044 Uiso 1 1 calc R
C76 C 0.7092(2) 1.07810(18) 0.95970(17) 0.0299(8) Uani 1 1 d .
H76A H 0.7008 1.1081 0.9220 0.036 Uiso 1 1 calc R
H76B H 0.7654 1.0983 0.9955 0.036 Uiso 1 1 calc R
C77 C 0.9112(2) 1.14895(19) 0.95021(16) 0.0251(8) Uani 1 1 d .
C78 C 0.9249(3) 1.2161(2) 0.92192(19) 0.0470(11) Uani 1 1 d .
H78A H 0.9335 1.2576 0.9562 0.056 Uiso 1 1 calc R
H78B H 0.8752 1.2172 0.8812 0.056 Uiso 1 1 calc R
H78C H 0.9753 1.2187 0.9093 0.056 Uiso 1 1 calc R
C79 C 0.79786(19) 1.01718(19) 1.14010(16) 0.0231(8) Uani 1 1 d .
C80 C 0.7372(2) 0.95806(18) 1.10153(16) 0.0256(8) Uani 1 1 d .
H80 H 0.7394 0.9378 1.0595 0.031 Uiso 1 1 calc R
C81 C 0.6731(2) 0.9277(2) 1.12310(19) 0.0372(9) Uani 1 1 d .
H81 H 0.6321 0.8866 1.0963 0.045 Uiso 1 1 calc R
C82 C 0.6691(2) 0.9573(3) 1.1834(2) 0.0520(12) Uani 1 1 d .
H82 H 0.6250 0.9369 1.1981 0.062 Uiso 1 1 calc R
C83 C 0.7292(3) 1.0169(3) 1.2226(2) 0.0530(12) Uani 1 1 d .
H83 H 0.7260 1.0377 1.2640 0.064 Uiso 1 1 calc R
C84 C 0.7938(2) 1.0460(2) 1.20167(17) 0.0389(10) Uani 1 1 d .
H84 H 0.8358 1.0861 1.2294 0.047 Uiso 1 1 calc R
C85 C 0.97574(19) 1.05565(18) 1.19148(15) 0.0222(8) Uani 1 1 d .
C86 C 1.0098(2) 0.99328(19) 1.20303(16) 0.0273(8) Uani 1 1 d .
H86 H 0.9882 0.9522 1.1686 0.033 Uiso 1 1 calc R
C87 C 1.0749(2) 0.9898(2) 1.26423(18) 0.0379(10) Uani 1 1 d .
H87 H 1.0971 0.9465 1.2715 0.046 Uiso 1 1 calc R
C88 C 1.1069(2) 1.0493(2) 1.31414(18) 0.0407(10) Uani 1 1 d .
H88 H 1.1511 1.0473 1.3561 0.049 Uiso 1 1 calc R
C89 C 1.0745(2) 1.1115(2) 1.30301(18) 0.0420(10) Uani 1 1 d .
H89 H 1.0970 1.1526 1.3374 0.050 Uiso 1 1 calc R
C90 C 1.0093(2) 1.1152(2) 1.24221(16) 0.0329(9) Uani 1 1 d .
H90 H 0.9876 1.1587 1.2354 0.039 Uiso 1 1 calc R
C91 C 0.8820(2) 1.15264(18) 1.11448(15) 0.0238(8) Uani 1 1 d .
C92 C 0.9502(2) 1.19832(19) 1.10829(16) 0.0324(9) Uani 1 1 d .
H92 H 0.9971 1.1791 1.1051 0.039 Uiso 1 1 calc R
C93 C 0.9502(3) 1.2716(2) 1.10670(19) 0.0485(11) Uani 1 1 d .
H93 H 0.9972 1.3024 1.1026 0.058 Uiso 1 1 calc R
C94 C 0.8821(3) 1.3001(2) 1.1110(2) 0.0602(13) Uani 1 1 d .
H94 H 0.8819 1.3505 1.1098 0.072 Uiso 1 1 calc R
C95 C 0.8152(3) 1.2554(2) 1.1171(2) 0.0593(13) Uani 1 1 d .
H95 H 0.7683 1.2748 1.1200 0.071 Uiso 1 1 calc R
C96 C 0.8145(2) 1.1825(2) 1.11915(18) 0.0368(9) Uani 1 1 d .
H96 H 0.7674 1.1523 1.1238 0.044 Uiso 1 1 calc R
C97 C 0.4658(4) 0.8960(3) 0.2807(3) 0.0920(18) Uiso 1 1 d .
H97A H 0.4101 0.9112 0.2633 0.110 Uiso 1 1 calc R
H97B H 0.4636 0.8626 0.3145 0.110 Uiso 1 1 calc R
Cl13 Cl 0.48118(8) 0.84970(8) 0.21325(7) 0.0789(4) Uani 1 1 d U
Cl14 Cl 0.53913(13) 0.96755(13) 0.31920(14) 0.2151(15) Uani 1 1 d U
C98 C 0.5679(3) 0.9289(2) 0.5184(2) 0.0553(12) Uiso 1 1 d .
H98A H 0.5258 0.9296 0.4723 0.066 Uiso 1 1 calc R
H98B H 0.5940 0.9797 0.5393 0.066 Uiso 1 1 calc R
Cl15 Cl 0.64618(10) 0.88327(9) 0.51080(10) 0.1072(6) Uani 1 1 d U
Cl16 Cl 0.51653(7) 0.88728(7) 0.56851(6) 0.0680(4) Uani 1 1 d U
C99 C 0.4726(4) 0.6195(3) 0.6321(3) 0.0896(18) Uiso 1 1 d .
H99A H 0.4099 0.6114 0.6108 0.108 Uiso 1 1 calc R
H99B H 0.4878 0.6230 0.6823 0.108 Uiso 1 1 calc R
Cl17 Cl 0.51453(8) 0.69961(7) 0.61292(7) 0.0794(4) Uani 1 1 d U
Cl18 Cl 0.50714(11) 0.54673(8) 0.60462(13) 0.1436(9) Uani 1 1 d U
C100 C 0.4164(3) 0.7765(3) 0.7738(2) 0.0685(14) Uiso 1 1 d .
H10C H 0.4583 0.7702 0.8183 0.082 Uiso 1 1 calc R
H10D H 0.3964 0.7289 0.7444 0.082 Uiso 1 1 calc R
Cl19 Cl 0.46434(9) 0.83751(10) 0.73576(7) 0.1037(6) Uani 1 1 d U
Cl20 Cl 0.33141(9) 0.80510(12) 0.78722(8) 0.1284(8) Uani 1 1 d U
C101 C 0.5962(4) 0.6002(4) 0.8667(4) 0.133(3) Uiso 1 1 d .
H10E H 0.6194 0.6431 0.9025 0.160 Uiso 1 1 calc R
H10F H 0.5472 0.6120 0.8301 0.160 Uiso 1 1 calc R
Cl21 Cl 0.44787(9) 0.76418(9) 0.97059(9) 0.1021(5) Uani 1 1 d U
Cl22 Cl 0.52169(13) 0.70301(17) 1.09074(10) 0.1968(14) Uani 1 1 d U
C102 C 0.5229(3) 0.7140(2) 1.0124(2) 0.0582(12) Uiso 1 1 d .
H10G H 0.5108 0.6658 0.9849 0.070 Uiso 1 1 calc R
H10H H 0.5800 0.7392 1.0166 0.070 Uiso 1 1 calc R
Cl23 Cl 0.67406(16) 0.59075(11) 0.83171(12) 0.1601(9) Uani 1 1 d U
Cl24 Cl 0.56006(10) 0.53549(9) 0.89971(7) 0.1024(5) Uani 1 1 d U

loop_
_atom_site_aniso_label
_atom_site_aniso_U_11
_atom_site_aniso_U_22
_atom_site_aniso_U_33
_atom_site_aniso_U_23
_atom_site_aniso_U_13
_atom_site_aniso_U_12
Ru1 0.01479(13) 0.01454(13) 0.01235(13) 0.00140(10) 0.00586(11) 0.00144(11)
Ru2 0.01550(13) 0.01610(14) 0.01303(13) 0.00202(10) 0.00661(11) 0.00203(11)
Ru3 0.01546(13) 0.01694(14) 0.01357(12) 0.00206(10) 0.00661(10) 0.00179(11)
Pd1 0.01972(13) 0.01595(13) 0.02004(13) 0.00248(10) 0.00703(11) 0.00078(11)
Pd2 0.02550(15) 0.01861(14) 0.02951(15) 0.00687(11) 0.01389(12) 0.00287(12)
Pd3 0.02005(14) 0.01796(14) 0.02603(14) 0.00617(11) 0.00902(11) 0.00249(11)
Cl1 0.0267(5) 0.0415(6) 0.0313(5) -0.0025(4) 0.0068(4) -0.0128(4)
Cl2 0.0389(5) 0.0298(5) 0.0334(5) 0.0155(4) 0.0123(4) 0.0007(4)
Cl3 0.0191(4) 0.0184(4) 0.0190(4) 0.0043(3) 0.0044(3) 0.0028(3)
Cl4 0.0181(4) 0.0266(4) 0.0162(4) -0.0028(3) 0.0087(3) -0.0005(3)
Cl5 0.0169(4) 0.0278(5) 0.0171(4) -0.0049(3) 0.0078(3) -0.0001(3)
Cl6 0.0224(4) 0.0231(4) 0.0221(4) 0.0080(3) 0.0097(3) 0.0060(4)
Cl7 0.0386(6) 0.0378(6) 0.0476(6) 0.0044(5) 0.0134(5) -0.0157(5)
Cl8 0.0463(6) 0.0400(6) 0.0568(6) 0.0319(5) 0.0236(5) 0.0111(5)
Cl9 0.0254(5) 0.0392(6) 0.0424(6) 0.0100(4) 0.0040(4) -0.0082(4)
Cl10 0.0374(5) 0.0345(5) 0.0541(6) 0.0277(5) 0.0166(5) 0.0069(4)
Cl11 0.0197(4) 0.0213(4) 0.0227(4) 0.0070(3) 0.0071(3) 0.0042(3)
Cl12 0.0173(4) 0.0303(5) 0.0158(4) -0.0026(3) 0.0070(3) -0.0002(4)
N1 0.0204(15) 0.0223(15) 0.0192(14) 0.0016(12) 0.0047(12) 0.0065(12)
N2 0.0173(14) 0.0215(15) 0.0194(14) -0.0003(12) 0.0065(12) 0.0009(12)
N3 0.0177(15) 0.0245(16) 0.0209(14) 0.0011(12) 0.0038(12) 0.0035(12)
N4 0.0200(15) 0.0187(15) 0.0231(15) -0.0019(12) 0.0096(12) -0.0013(12)
N5 0.0224(15) 0.0234(16) 0.0166(14) 0.0020(12) 0.0076(12) 0.0013(13)
N6 0.0182(15) 0.0241(16) 0.0166(14) 0.0016(12) 0.0046(12) 0.0006(12)
N7 0.0185(14) 0.0193(15) 0.0195(14) 0.0020(12) 0.0050(12) 0.0000(12)
N8 0.0188(15) 0.0208(15) 0.0212(14) 0.0028(12) 0.0043(12) 0.0039(12)
N9 0.0209(15) 0.0237(16) 0.0162(14) -0.0001(12) 0.0064(12) -0.0010(13)
P1 0.0203(4) 0.0169(4) 0.0155(4) 0.0002(3) 0.0076(4) 0.0021(4)
P2 0.0181(4) 0.0232(5) 0.0159(4) 0.0005(4) 0.0079(4) 0.0040(4)
P3 0.0184(4) 0.0221(5) 0.0160(4) 0.0011(3) 0.0080(4) 0.0037(4)
C1 0.0087(15) 0.0205(17) 0.0160(16) -0.0018(13) 0.0015(13) 0.0010(13)
C2 0.0155(16) 0.0200(17) 0.0105(15) 0.0035(13) 0.0058(13) 0.0023(14)
C3 0.0267(19) 0.034(2) 0.0167(17) -0.0002(15) 0.0085(15) -0.0026(16)
C4 0.031(2) 0.045(2) 0.0162(18) -0.0042(16) 0.0044(16) -0.0020(18)
C5 0.038(2) 0.053(3) 0.026(2) -0.0133(19) 0.0104(18) -0.003(2)
C6 0.039(2) 0.032(2) 0.037(2) -0.0179(18) 0.0152(18) -0.0046(18)
C7 0.027(2) 0.026(2) 0.031(2) -0.0059(16) 0.0119(16) 0.0058(16)
C8 0.0195(18) 0.032(2) 0.0252(19) -0.0017(16) -0.0009(15) 0.0066(16)
C9 0.0191(19) 0.042(2) 0.040(2) -0.0039(18) 0.0066(17) 0.0045(17)
C10 0.028(2) 0.051(3) 0.043(2) 0.001(2) 0.0090(18) 0.016(2)
C11 0.031(2) 0.039(2) 0.043(2) -0.0019(19) 0.0065(18) 0.0191(19)
C12 0.027(2) 0.025(2) 0.0303(19) 0.0053(16) 0.0050(16) 0.0103(16)
C13 0.0177(17) 0.0203(17) 0.0154(16) 0.0064(13) 0.0106(13) 0.0021(14)
C14 0.0117(16) 0.0237(18) 0.0183(17) -0.0013(14) 0.0039(13) -0.0022(14)
C15 0.0250(19) 0.026(2) 0.0304(19) 0.0021(16) 0.0035(16) 0.0124(16)
C16 0.026(2) 0.040(2) 0.038(2) -0.0033(18) 0.0066(17) 0.0137(18)
C17 0.026(2) 0.055(3) 0.041(2) 0.000(2) 0.0129(18) 0.016(2)
C18 0.021(2) 0.048(3) 0.045(2) 0.000(2) 0.0111(18) 0.0016(18)
C19 0.0192(18) 0.032(2) 0.029(2) -0.0057(16) 0.0002(15) 0.0020(16)
C20 0.029(2) 0.032(2) 0.0182(17) 0.0022(15) 0.0069(15) -0.0046(16)
C21 0.035(2) 0.049(3) 0.0203(19) 0.0001(17) 0.0059(17) -0.0027(19)
C22 0.044(3) 0.058(3) 0.025(2) -0.013(2) 0.0049(18) 0.000(2)
C23 0.053(3) 0.033(2) 0.039(2) -0.0161(19) 0.012(2) 0.001(2)
C24 0.031(2) 0.030(2) 0.036(2) -0.0068(17) 0.0140(17) 0.0069(17)
C25 0.033(2) 0.031(2) 0.0190(18) 0.0078(16) 0.0114(16) 0.0025(17)
C26 0.078(3) 0.042(3) 0.040(2) 0.024(2) 0.023(2) 0.006(2)
C27 0.030(2) 0.027(2) 0.0224(18) 0.0070(16) 0.0085(16) 0.0027(17)
C28 0.092(4) 0.045(3) 0.048(3) 0.027(2) 0.026(3) 0.011(3)
C29 0.0171(17) 0.029(2) 0.0168(17) 0.0014(14) 0.0061(14) 0.0039(15)
C30 0.027(2) 0.031(2) 0.035(2) 0.0012(17) 0.0167(17) 0.0047(17)
C31 0.038(2) 0.034(2) 0.060(3) 0.002(2) 0.031(2) -0.0014(19)
C32 0.023(2) 0.071(3) 0.041(2) 0.003(2) 0.0226(18) -0.002(2)
C33 0.045(3) 0.069(3) 0.045(3) -0.025(2) 0.030(2) -0.010(2)
C34 0.038(2) 0.046(3) 0.045(2) -0.023(2) 0.026(2) -0.018(2)
C35 0.035(2) 0.0212(19) 0.0163(17) -0.0023(14) 0.0043(15) 0.0028(16)
C36 0.048(3) 0.028(2) 0.045(2) -0.0028(18) 0.011(2) 0.015(2)
C37 0.081(4) 0.035(3) 0.070(3) 0.003(2) 0.006(3) 0.029(3)
C38 0.117(5) 0.022(2) 0.060(3) 0.011(2) 0.010(3) 0.021(3)
C39 0.086(4) 0.028(2) 0.040(3) 0.0034(19) 0.020(2) -0.011(2)
C40 0.054(3) 0.023(2) 0.026(2) 0.0000(16) 0.0116(18) 0.0013(19)
C41 0.0184(17) 0.0240(18) 0.0163(16) -0.0002(14) 0.0106(14) -0.0003(15)
C42 0.0280(19) 0.0231(19) 0.0195(17) 0.0010(14) 0.0096(15) -0.0006(16)
C43 0.029(2) 0.038(2) 0.0229(19) 0.0071(17) 0.0075(16) 0.0044(18)
C44 0.027(2) 0.050(3) 0.0196(19) -0.0002(18) 0.0009(16) 0.0004(19)
C45 0.038(2) 0.040(2) 0.0235(19) -0.0080(17) 0.0062(17) -0.0021(19)
C46 0.031(2) 0.027(2) 0.0249(19) -0.0026(15) 0.0088(16) 0.0051(17)
C47 0.0179(17) 0.038(2) 0.0139(16) 0.0040(15) 0.0060(14) 0.0033(16)
C48 0.028(2) 0.038(2) 0.0215(18) 0.0058(16) 0.0134(16) 0.0024(17)
C49 0.027(2) 0.057(3) 0.026(2) 0.0155(19) 0.0097(17) 0.008(2)
C50 0.025(2) 0.078(3) 0.0157(19) 0.005(2) 0.0018(16) 0.000(2)
C51 0.035(2) 0.067(3) 0.025(2) -0.014(2) 0.0063(18) 0.002(2)
C52 0.033(2) 0.044(2) 0.025(2) -0.0087(17) 0.0077(17) 0.0081(19)
C53 0.030(2) 0.0222(19) 0.0204(18) 0.0002(14) 0.0090(15) 0.0070(16)
C54 0.039(2) 0.026(2) 0.042(2) 0.0007(17) 0.0191(19) 0.0041(18)
C55 0.063(3) 0.029(2) 0.065(3) 0.004(2) 0.028(2) 0.002(2)
C56 0.087(4) 0.026(2) 0.081(4) 0.008(2) 0.030(3) 0.020(3)
C57 0.061(3) 0.035(3) 0.058(3) -0.003(2) 0.014(2) 0.027(2)
C58 0.038(2) 0.031(2) 0.038(2) -0.0071(17) 0.0133(18) 0.0111(19)
C59 0.0191(18) 0.035(2) 0.0176(17) 0.0053(15) 0.0067(14) 0.0065(16)
C60 0.027(2) 0.034(2) 0.0289(19) 0.0045(16) 0.0147(16) 0.0095(17)
C61 0.036(2) 0.041(2) 0.051(3) 0.012(2) 0.028(2) 0.0028(19)
C62 0.035(2) 0.071(3) 0.046(3) 0.019(2) 0.030(2) 0.009(2)
C63 0.045(3) 0.067(3) 0.038(2) -0.004(2) 0.029(2) 0.011(2)
C64 0.034(2) 0.050(3) 0.029(2) -0.0063(18) 0.0184(18) 0.0016(19)
C65 0.0102(16) 0.0208(18) 0.0196(17) -0.0007(14) 0.0033(13) -0.0008(14)
C66 0.0207(17) 0.0196(17) 0.0151(16) 0.0068(13) 0.0101(14) 0.0031(14)
C67 0.034(2) 0.0232(19) 0.0258(19) -0.0024(15) 0.0095(16) 0.0084(16)
C68 0.037(2) 0.028(2) 0.029(2) -0.0090(16) 0.0075(17) 0.0026(18)
C69 0.033(2) 0.041(2) 0.0213(19) -0.0112(17) 0.0020(16) -0.0006(18)
C70 0.034(2) 0.035(2) 0.0156(17) 0.0033(15) 0.0010(16) -0.0046(17)
C71 0.0282(19) 0.0255(19) 0.0178(17) 0.0027(15) 0.0065(15) -0.0052(16)
C72 0.0211(19) 0.033(2) 0.0277(19) 0.0010(16) -0.0011(15) 0.0047(16)
C73 0.020(2) 0.047(3) 0.046(2) -0.001(2) 0.0067(18) 0.0066(18)
C74 0.025(2) 0.055(3) 0.045(2) 0.009(2) 0.0101(18) 0.022(2)
C75 0.035(2) 0.035(2) 0.040(2) 0.0011(18) 0.0116(18) 0.0181(19)
C76 0.030(2) 0.023(2) 0.033(2) 0.0015(16) 0.0053(16) 0.0116(16)
C77 0.028(2) 0.024(2) 0.0181(17) 0.0038(15) 0.0053(15) -0.0015(16)
C78 0.065(3) 0.032(2) 0.036(2) 0.0171(19) 0.012(2) -0.004(2)
C79 0.0179(18) 0.036(2) 0.0202(17) 0.0090(15) 0.0099(14) 0.0096(16)
C80 0.0234(19) 0.032(2) 0.0239(18) 0.0094(16) 0.0101(15) 0.0075(16)
C81 0.026(2) 0.045(2) 0.044(2) 0.015(2) 0.0172(18) 0.0026(18)
C82 0.029(2) 0.084(4) 0.054(3) 0.026(3) 0.028(2) 0.007(2)
C83 0.039(3) 0.092(4) 0.036(2) 0.004(2) 0.026(2) 0.009(3)
C84 0.034(2) 0.059(3) 0.026(2) -0.0009(19) 0.0175(18) 0.003(2)
C85 0.0191(18) 0.034(2) 0.0165(17) 0.0028(15) 0.0093(14) 0.0063(16)
C86 0.028(2) 0.037(2) 0.0194(18) 0.0059(16) 0.0100(15) 0.0080(17)
C87 0.030(2) 0.058(3) 0.031(2) 0.019(2) 0.0115(18) 0.019(2)
C88 0.026(2) 0.073(3) 0.022(2) 0.010(2) 0.0057(17) 0.012(2)
C89 0.034(2) 0.063(3) 0.023(2) -0.0072(19) 0.0076(17) 0.005(2)
C90 0.030(2) 0.044(2) 0.0219(19) -0.0052(17) 0.0072(16) 0.0088(18)
C91 0.0286(19) 0.0217(18) 0.0153(16) -0.0057(14) 0.0043(15) 0.0008(16)
C92 0.039(2) 0.028(2) 0.0260(19) -0.0047(16) 0.0113(17) 0.0011(18)
C93 0.066(3) 0.028(2) 0.040(2) -0.0061(19) 0.016(2) -0.008(2)
C94 0.074(4) 0.025(2) 0.074(3) 0.000(2) 0.018(3) 0.011(3)
C95 0.053(3) 0.033(3) 0.081(3) -0.007(2) 0.010(3) 0.018(2)
C96 0.033(2) 0.030(2) 0.042(2) -0.0064(18) 0.0088(18) 0.0080(18)
Cl13 0.0717(9) 0.0799(10) 0.0857(9) 0.0152(8) 0.0409(8) -0.0144(7)
Cl14 0.1252(17) 0.191(2) 0.300(3) -0.168(2) 0.132(2) -0.0884(16)
Cl15 0.0899(11) 0.0896(12) 0.1859(17) 0.0398(12) 0.0867(12) 0.0490(10)
Cl16 0.0432(7) 0.0903(10) 0.0633(8) 0.0113(7) 0.0110(6) 0.0107(7)
Cl17 0.0696(9) 0.0509(8) 0.0788(9) -0.0080(7) -0.0138(7) 0.0017(7)
Cl18 0.1030(13) 0.0632(10) 0.320(3) 0.0810(14) 0.1228(16) 0.0432(10)
Cl19 0.0647(9) 0.1544(16) 0.0580(9) 0.0154(9) -0.0046(7) -0.0152(10)
Cl20 0.0621(10) 0.240(2) 0.0898(11) -0.0054(13) 0.0249(8) 0.0688(13)
Cl21 0.0765(10) 0.1064(13) 0.1477(15) 0.0471(11) 0.0496(10) 0.0530(10)
Cl22 0.1329(17) 0.415(4) 0.1235(15) 0.161(2) 0.0951(14) 0.115(2)
Cl23 0.227(3) 0.1188(17) 0.228(2) 0.0541(16) 0.175(2) 0.0754(17)
Cl24 0.0977(12) 0.1210(14) 0.0539(8) -0.0094(8) 0.0066(8) -0.0205(10)

loop_
_atom_type_symbol
_atom_type_description
_atom_type_scat_dispersion_real
_atom_type_scat_dispersion_imag
_atom_type_scat_source
C C 0.0033 0.0016 'International Tables Vol C Tables 4.2.6.8 and 6.1.1.4'
H H 0.0000 0.0000 'International Tables Vol C Tables 4.2.6.8 and 6.1.1.4'
N N 0.0061 0.0033 'International Tables Vol C Tables 4.2.6.8 and 6.1.1.4'
P P 0.1023 0.0942 'International Tables Vol C Tables 4.2.6.8 and 6.1.1.4'
Cl Cl 0.1484 0.1585 'International Tables Vol C Tables 4.2.6.8 and 6.1.1.4'
Ru Ru -1.2594 0.8363 'International Tables Vol C Tables 4.2.6.8 and 6.1.1.4'
Pd Pd -0.9988 1.0072 'International Tables Vol C Tables 4.2.6.8 and 6.1.1.4'

loop_
_geom_angle_atom_site_label_1
_geom_angle_atom_site_label_2
_geom_angle_atom_site_label_3
_geom_angle
_geom_angle_site_symmetry_1
_geom_angle_site_symmetry_3
N5 Ru1 C2 90.61(11) . .
N5 Ru1 P1 91.91(8) . .
C2 Ru1 P1 101.67(9) . .
N5 Ru1 Cl3 172.69(7) . .
C2 Ru1 Cl3 87.58(9) . .
P1 Ru1 Cl3 95.39(3) . .
N5 Ru1 Cl5 85.97(8) . .
C2 Ru1 Cl5 92.56(8) . .
P1 Ru1 Cl5 165.64(3) . .
Cl3 Ru1 Cl5 87.03(3) . .
N5 Ru1 Cl4 87.89(8) . .
C2 Ru1 Cl4 171.09(8) . .
P1 Ru1 Cl4 87.16(3) . .
Cl3 Ru1 Cl4 92.81(3) . .
Cl5 Ru1 Cl4 78.57(2) . .
N6 Ru2 C13 90.96(11) . .
N6 Ru2 P2 92.62(7) . .
C13 Ru2 P2 101.24(9) . .
N6 Ru2 Cl6 171.94(7) . .
C13 Ru2 Cl6 86.30(9) . .
P2 Ru2 Cl6 95.35(3) . .
N6 Ru2 Cl5 86.96(7) . .
C13 Ru2 Cl5 173.09(8) . .
P2 Ru2 Cl5 85.44(3) . .
Cl6 Ru2 Cl5 94.87(3) . .
N6 Ru2 Cl4 85.91(7) . .
C13 Ru2 Cl4 94.65(8) . .
P2 Ru2 Cl4 164.06(3) . .
Cl6 Ru2 Cl4 86.76(3) . .
Cl5 Ru2 Cl4 78.63(2) . .
N9 Ru3 C66 91.04(11) . .
N9 Ru3 P3 93.89(7) . .
C66 Ru3 P3 101.79(9) . .
N9 Ru3 Cl11 172.68(7) . .
C66 Ru3 Cl11 88.11(9) . .
P3 Ru3 Cl11 93.40(3) . .
N9 Ru3 Cl12 85.74(7) . 2_777
C66 Ru3 Cl12 92.66(9) . 2_777
P3 Ru3 Cl12 165.54(3) . 2_777
Cl11 Ru3 Cl12 87.04(3) . 2_777
N9 Ru3 Cl12 86.84(8) . .
C66 Ru3 Cl12 171.97(9) . .
P3 Ru3 Cl12 86.09(3) . .
Cl11 Ru3 Cl12 93.02(3) . .
Cl12 Ru3 Cl12 79.46(3) 2_777 .
C1 Pd1 Cl1 89.35(9) . .
C1 Pd1 Cl3 84.04(8) . .
Cl1 Pd1 Cl3 173.14(3) . .
C1 Pd1 Cl2 174.32(9) . .
Cl1 Pd1 Cl2 91.87(3) . .
Cl3 Pd1 Cl2 94.90(3) . .
C14 Pd2 Cl7 89.08(9) . .
C14 Pd2 Cl6 84.12(9) . .
Cl7 Pd2 Cl6 172.90(3) . .
C14 Pd2 Cl8 174.33(9) . .
Cl7 Pd2 Cl8 91.93(4) . .
Cl6 Pd2 Cl8 95.04(3) . .
C65 Pd3 Cl9 87.78(9) . .
C65 Pd3 Cl11 84.98(9) . .
Cl9 Pd3 Cl11 172.19(3) . .
C65 Pd3 Cl10 179.28(9) . .
Cl9 Pd3 Cl10 92.91(3) . .
Cl11 Pd3 Cl10 94.34(3) . .
Pd1 Cl3 Ru1 101.27(3) . .
Ru2 Cl4 Ru1 100.64(3) . .
Ru1 Cl5 Ru2 101.80(3) . .
Pd2 Cl6 Ru2 102.69(3) . .
Pd3 Cl11 Ru3 101.99(3) . .
Ru3 Cl12 Ru3 100.54(3) 2_777 .
C2 N1 C12 123.8(3) . .
C2 N1 C8 123.4(3) . .
C12 N1 C8 112.5(2) . .
C1 N2 C7 122.0(3) . .
C1 N2 C3 125.3(3) . .
C7 N2 C3 112.7(2) . .
C13 N3 C15 123.2(3) . .
C13 N3 C19 123.0(3) . .
C15 N3 C19 113.5(2) . .
C14 N4 C24 122.7(3) . .
C14 N4 C20 124.6(3) . .
C24 N4 C20 112.7(3) . .
C25 N5 Ru1 176.5(3) . .
C27 N6 Ru2 174.7(3) . .
C65 N7 C67 122.6(3) . .
C65 N7 C71 124.5(3) . .
C67 N7 C71 112.8(2) . .
C66 N8 C76 123.3(3) . .
C66 N8 C72 124.4(3) . .
C76 N8 C72 112.2(2) . .
C77 N9 Ru3 173.5(3) . .
C29 P1 C35 105.81(16) . .
C29 P1 C41 99.04(14) . .
C35 P1 C41 101.11(15) . .
C29 P1 Ru1 121.56(11) . .
C35 P1 Ru1 112.40(11) . .
C41 P1 Ru1 114.32(10) . .
C59 P2 C53 106.52(15) . .
C59 P2 C47 98.79(14) . .
C53 P2 C47 100.53(15) . .
C59 P2 Ru2 121.38(11) . .
C53 P2 Ru2 111.62(10) . .
C47 P2 Ru2 115.39(11) . .
C91 P3 C79 104.73(16) . .
C91 P3 C85 100.73(15) . .
C79 P3 C85 99.03(14) . .
C91 P3 Ru3 113.41(10) . .
C79 P3 Ru3 121.45(11) . .
C85 P3 Ru3 114.68(10) . .
N2 C1 C2 121.7(3) . .
N2 C1 Pd1 126.9(2) . .
C2 C1 Pd1 111.3(2) . .
N1 C2 C1 116.4(3) . .
N1 C2 Ru1 134.5(2) . .
C1 C2 Ru1 109.02(19) . .
N2 C3 C4 110.5(3) . .
C3 C4 C5 110.7(3) . .
C6 C5 C4 110.2(3) . .
C7 C6 C5 111.3(3) . .
N2 C7 C6 110.9(3) . .
N1 C8 C9 111.3(3) . .
C10 C9 C8 110.4(3) . .
C11 C10 C9 109.2(3) . .
C10 C11 C12 111.2(3) . .
N1 C12 C11 112.0(3) . .
N3 C13 C14 115.9(3) . .
N3 C13 Ru2 135.6(2) . .
C14 C13 Ru2 108.5(2) . .
N4 C14 C13 120.4(3) . .
N4 C14 Pd2 127.7(2) . .
C13 C14 Pd2 111.9(2) . .
N3 C15 C16 112.2(3) . .
C17 C16 C15 111.5(3) . .
C18 C17 C16 109.0(3) . .
C17 C18 C19 111.1(3) . .
N3 C19 C18 111.0(3) . .
N4 C20 C21 110.0(3) . .
C20 C21 C22 110.7(3) . .
C23 C22 C21 110.5(3) . .
C22 C23 C24 111.2(3) . .
N4 C24 C23 110.3(3) . .
N5 C25 C26 177.5(4) . .
N6 C27 C28 178.3(4) . .
C30 C29 C34 118.3(3) . .
C30 C29 P1 119.2(2) . .
C34 C29 P1 122.1(3) . .
C29 C30 C31 121.0(3) . .
C30 C31 C32 120.3(4) . .
C33 C32 C31 119.3(3) . .
C32 C33 C34 120.1(4) . .
C33 C34 C29 121.0(4) . .
C40 C35 C36 118.1(3) . .
C40 C35 P1 118.1(3) . .
C36 C35 P1 123.6(3) . .
C37 C36 C35 120.9(4) . .
C38 C37 C36 120.0(4) . .
C37 C38 C39 120.5(4) . .
C38 C39 C40 118.9(4) . .
C35 C40 C39 121.7(4) . .
C46 C41 C42 118.1(3) . .
C46 C41 P1 122.5(3) . .
C42 C41 P1 119.4(2) . .
C43 C42 C41 120.8(3) . .
C44 C43 C42 120.1(3) . .
C43 C44 C45 120.1(3) . .
C46 C45 C44 119.7(3) . .
C45 C46 C41 121.3(3) . .
C48 C47 C52 118.0(3) . .
C48 C47 P2 120.3(3) . .
C52 C47 P2 121.6(3) . .
C47 C48 C49 121.1(3) . .
C50 C49 C48 119.4(4) . .
C49 C50 C51 120.6(3) . .
C50 C51 C52 119.7(4) . .
C51 C52 C47 121.2(4) . .
C54 C53 C58 118.7(3) . .
C54 C53 P2 117.4(3) . .
C58 C53 P2 123.6(3) . .
C55 C54 C53 120.7(4) . .
C54 C55 C56 120.0(4) . .
C57 C56 C55 119.7(4) . .
C56 C57 C58 121.0(4) . .
C57 C58 C53 119.8(4) . .
C60 C59 C64 118.9(3) . .
C60 C59 P2 119.3(3) . .
C64 C59 P2 121.4(3) . .
C59 C60 C61 120.4(3) . .
C62 C61 C60 120.5(4) . .
C61 C62 C63 120.0(4) . .
C62 C63 C64 120.3(4) . .
C63 C64 C59 119.8(4) . .
N7 C65 C66 121.9(3) . .
N7 C65 Pd3 124.8(2) . .
C66 C65 Pd3 113.0(2) . .
N8 C66 C65 116.6(3) . .
N8 C66 Ru3 134.9(2) . .
C65 C66 Ru3 108.5(2) . .
N7 C67 C68 111.0(3) . .
C67 C68 C69 111.3(3) . .
C70 C69 C68 110.2(3) . .
C69 C70 C71 110.7(3) . .
N7 C71 C70 110.1(3) . .
N8 C72 C73 110.8(3) . .
C72 C73 C74 111.3(3) . .
C73 C74 C75 109.9(3) . .
C76 C75 C74 112.0(3) . .
N8 C76 C75 111.3(3) . .
N9 C77 C78 177.2(4) . .
C80 C79 C84 118.7(3) . .
C80 C79 P3 120.5(2) . .
C84 C79 P3 120.8(3) . .
C79 C80 C81 121.0(3) . .
C82 C81 C80 119.7(4) . .
C81 C82 C83 120.1(4) . .
C84 C83 C82 120.0(4) . .
C83 C84 C79 120.5(4) . .
C90 C85 C86 118.2(3) . .
C90 C85 P3 122.2(3) . .
C86 C85 P3 119.5(2) . .
C85 C86 C87 121.3(3) . .
C88 C87 C86 119.6(4) . .
C89 C88 C87 119.7(3) . .
C88 C89 C90 121.0(4) . .
C85 C90 C89 120.2(4) . .
C96 C91 C92 118.4(3) . .
C96 C91 P3 123.7(3) . .
C92 C91 P3 117.9(3) . .
C93 C92 C91 120.4(4) . .
C92 C93 C94 120.3(4) . .
C95 C94 C93 119.3(4) . .
C94 C95 C96 121.1(4) . .
C95 C96 C91 120.5(4) . .
Cl14 C97 Cl13 114.0(3) . .
Cl15 C98 Cl16 111.3(2) . .
Cl17 C99 Cl18 113.2(3) . .
Cl19 C100 Cl20 111.5(3) . .
Cl24 C101 Cl23 120.5(4) . .
Cl22 C102 Cl21 111.2(3) . .

loop_
_geom_bond_atom_site_label_1
_geom_bond_atom_site_label_2
_geom_bond_distance
_geom_bond_site_symmetry_2
Ru1 N5 1.981(3) .
Ru1 C2 2.004(3) .
Ru1 P1 2.3176(8) .
Ru1 Cl3 2.4511(8) .
Ru1 Cl5 2.4515(8) .
Ru1 Cl4 2.4915(8) .
Ru2 N6 1.996(3) .
Ru2 C13 2.001(3) .
Ru2 P2 2.3133(8) .
Ru2 Cl6 2.4462(8) .
Ru2 Cl5 2.4695(8) .
Ru2 Cl4 2.4705(8) .
Ru3 N9 1.996(3) .
Ru3 C66 2.010(3) .
Ru3 P3 2.3124(8) .
Ru3 Cl11 2.4458(8) .
Ru3 Cl12 2.4532(8) 2_777
Ru3 Cl12 2.4699(8) .
Pd1 C1 1.947(3) .
Pd1 Cl1 2.3055(9) .
Pd1 Cl3 2.3404(8) .
Pd1 Cl2 2.3740(9) .
Pd2 C14 1.948(3) .
Pd2 Cl7 2.3055(9) .
Pd2 Cl6 2.3416(8) .
Pd2 Cl8 2.3821(9) .
Pd3 C65 1.953(3) .
Pd3 Cl9 2.3045(9) .
Pd3 Cl11 2.3318(8) .
Pd3 Cl10 2.3770(9) .
Cl12 Ru3 2.4531(8) 2_777
N1 C2 1.321(4) .
N1 C12 1.466(4) .
N1 C8 1.486(4) .
N2 C1 1.297(4) .
N2 C7 1.475(4) .
N2 C3 1.494(4) .
N3 C13 1.319(4) .
N3 C15 1.466(4) .
N3 C19 1.492(4) .
N4 C14 1.300(4) .
N4 C24 1.477(4) .
N4 C20 1.487(4) .
N5 C25 1.136(4) .
N6 C27 1.127(4) .
N7 C65 1.296(4) .
N7 C67 1.478(4) .
N7 C71 1.493(4) .
N8 C66 1.311(4) .
N8 C76 1.480(4) .
N8 C72 1.488(4) .
N9 C77 1.134(4) .
P1 C29 1.825(3) .
P1 C35 1.844(3) .
P1 C41 1.846(3) .
P2 C59 1.832(3) .
P2 C53 1.841(3) .
P2 C47 1.852(3) .
P3 C91 1.836(3) .
P3 C79 1.839(3) .
P3 C85 1.852(3) .
C1 C2 1.478(4) .
C3 C4 1.521(4) .
C4 C5 1.525(5) .
C5 C6 1.517(5) .
C6 C7 1.510(4) .
C8 C9 1.524(4) .
C9 C10 1.523(5) .
C10 C11 1.521(5) .
C11 C12 1.524(5) .
C13 C14 1.483(4) .
C15 C16 1.529(5) .
C16 C17 1.522(5) .
C17 C18 1.511(5) .
C18 C19 1.516(5) .
C20 C21 1.520(4) .
C21 C22 1.523(5) .
C22 C23 1.508(5) .
C23 C24 1.526(5) .
C25 C26 1.453(5) .
C27 C28 1.451(5) .
C29 C30 1.376(4) .
C29 C34 1.390(4) .
C30 C31 1.382(5) .
C31 C32 1.385(5) .
C32 C33 1.378(5) .
C33 C34 1.383(5) .
C35 C40 1.383(5) .
C35 C36 1.385(5) .
C36 C37 1.380(5) .
C37 C38 1.371(7) .
C38 C39 1.381(6) .
C39 C40 1.383(5) .
C41 C46 1.385(4) .
C41 C42 1.391(4) .
C42 C43 1.388(4) .
C43 C44 1.369(5) .
C44 C45 1.384(5) .
C45 C46 1.381(4) .
C47 C48 1.386(5) .
C47 C52 1.391(4) .
C48 C49 1.393(4) .
C49 C50 1.371(5) .
C50 C51 1.377(5) .
C51 C52 1.380(5) .
C53 C54 1.389(5) .
C53 C58 1.392(4) .
C54 C55 1.376(5) .
C55 C56 1.380(6) .
C56 C57 1.368(6) .
C57 C58 1.380(5) .
C59 C60 1.381(5) .
C59 C64 1.402(4) .
C60 C61 1.387(5) .
C61 C62 1.373(5) .
C62 C63 1.373(5) .
C63 C64 1.393(5) .
C65 C66 1.485(4) .
C67 C68 1.513(4) .
C68 C69 1.522(5) .
C69 C70 1.512(5) .
C70 C71 1.519(4) .
C72 C73 1.516(5) .
C73 C74 1.519(5) .
C74 C75 1.526(5) .
C75 C76 1.522(5) .
C77 C78 1.457(5) .
C79 C80 1.379(5) .
C79 C84 1.394(4) .
C80 C81 1.387(5) .
C81 C82 1.373(5) .
C82 C83 1.385(6) .
C83 C84 1.377(5) .
C85 C90 1.388(4) .
C85 C86 1.389(4) .
C86 C87 1.395(4) .
C87 C88 1.377(5) .
C88 C89 1.371(5) .
C89 C90 1.391(5) .
C91 C96 1.389(4) .
C91 C92 1.389(5) .
C92 C93 1.381(5) .
C93 C94 1.384(6) .
C94 C95 1.361(6) .
C95 C96 1.374(5) .
C97 Cl14 1.631(6) .
C97 Cl13 1.727(5) .
C98 Cl15 1.743(4) .
C98 Cl16 1.744(4) .
C99 Cl17 1.704(5) .
C99 Cl18 1.712(5) .
C100 Cl19 1.711(5) .
C100 Cl20 1.726(5) .
C101 Cl24 1.592(7) .
C101 Cl23 1.754(7) .
Cl21 C102 1.740(4) .
Cl22 C102 1.681(4) .

loop_
_geom_torsion_atom_site_label_1
_geom_torsion_atom_site_label_2
_geom_torsion_atom_site_label_3
_geom_torsion_atom_site_label_4
_geom_torsion
_geom_torsion_site_symmetry_1
_geom_torsion_site_symmetry_4
C1 Pd1 Cl3 Ru1 -27.65(9) . .
Cl1 Pd1 Cl3 Ru1 -43.2(3) . .
Cl2 Pd1 Cl3 Ru1 146.74(3) . .
N5 Ru1 Cl3 Pd1 76.2(6) . .
C2 Ru1 Cl3 Pd1 0.38(9) . .
P1 Ru1 Cl3 Pd1 -101.12(3) . .
Cl5 Ru1 Cl3 Pd1 93.07(3) . .
Cl4 Ru1 Cl3 Pd1 171.47(3) . .
N6 Ru2 Cl4 Ru1 92.18(7) . .
C13 Ru2 Cl4 Ru1 -177.19(9) . .
P2 Ru2 Cl4 Ru1 7.01(12) . .
Cl6 Ru2 Cl4 Ru1 -91.16(3) . .
Cl5 Ru2 Cl4 Ru1 4.47(3) . .
N5 Ru1 Cl4 Ru2 81.81(8) . .
C2 Ru1 Cl4 Ru2 1.4(6) . .
P1 Ru1 Cl4 Ru2 173.84(3) . .
Cl3 Ru1 Cl4 Ru2 -90.90(3) . .
Cl5 Ru1 Cl4 Ru2 -4.50(3) . .
N5 Ru1 Cl5 Ru2 -84.13(8) . .
C2 Ru1 Cl5 Ru2 -174.57(9) . .
P1 Ru1 Cl5 Ru2 -2.18(13) . .
Cl3 Ru1 Cl5 Ru2 97.99(3) . .
Cl4 Ru1 Cl5 Ru2 4.52(3) . .
N6 Ru2 Cl5 Ru1 -90.99(8) . .
C13 Ru2 Cl5 Ru1 -18.4(7) . .
P2 Ru2 Cl5 Ru1 176.14(3) . .
Cl6 Ru2 Cl5 Ru1 81.14(3) . .
Cl4 Ru2 Cl5 Ru1 -4.56(3) . .
C14 Pd2 Cl6 Ru2 22.42(9) . .
Cl7 Pd2 Cl6 Ru2 39.2(3) . .
Cl8 Pd2 Cl6 Ru2 -151.95(3) . .
N6 Ru2 Cl6 Pd2 -64.8(5) . .
C13 Ru2 Cl6 Pd2 5.56(9) . .
P2 Ru2 Cl6 Pd2 106.53(3) . .
Cl5 Ru2 Cl6 Pd2 -167.61(3) . .
Cl4 Ru2 Cl6 Pd2 -89.31(3) . .
C65 Pd3 Cl11 Ru3 24.18(9) . .
Cl9 Pd3 Cl11 Ru3 2.0(3) . .
Cl10 Pd3 Cl11 Ru3 -156.05(3) . .
N9 Ru3 Cl11 Pd3 -80.8(6) . .
C66 Ru3 Cl11 Pd3 2.57(9) . .
P3 Ru3 Cl11 Pd3 104.27(3) . .
Cl12 Ru3 Cl11 Pd3 -90.20(3) 2_777 .
Cl12 Ru3 Cl11 Pd3 -169.47(3) . .
N9 Ru3 Cl12 Ru3 -86.25(7) . 2_777
C66 Ru3 Cl12 Ru3 -11.4(6) . 2_777
P3 Ru3 Cl12 Ru3 179.63(3) . 2_777
Cl11 Ru3 Cl12 Ru3 86.42(3) . 2_777
Cl12 Ru3 Cl12 Ru3 0.000(1) 2_777 2_777
C2 Ru1 N5 C25 114(5) . .
P1 Ru1 N5 C25 -144(5) . .
Cl3 Ru1 N5 C25 39(5) . .
Cl5 Ru1 N5 C25 22(5) . .
Cl4 Ru1 N5 C25 -57(5) . .
C13 Ru2 N6 C27 -91(3) . .
P2 Ru2 N6 C27 168(3) . .
Cl6 Ru2 N6 C27 -21(3) . .
Cl5 Ru2 N6 C27 82(3) . .
Cl4 Ru2 N6 C27 4(3) . .
C66 Ru3 N9 C77 -112(2) . .
P3 Ru3 N9 C77 146(2) . .
Cl11 Ru3 N9 C77 -29(3) . .
Cl12 Ru3 N9 C77 -19(2) 2_777 .
Cl12 Ru3 N9 C77 60(2) . .
N5 Ru1 P1 C29 -124.97(14) . .
C2 Ru1 P1 C29 -33.95(15) . .
Cl3 Ru1 P1 C29 54.68(12) . .
Cl5 Ru1 P1 C29 153.82(15) . .
Cl4 Ru1 P1 C29 147.24(12) . .
N5 Ru1 P1 C35 1.82(14) . .
C2 Ru1 P1 C35 92.85(15) . .
Cl3 Ru1 P1 C35 -178.52(12) . .
Cl5 Ru1 P1 C35 -79.39(17) . .
Cl4 Ru1 P1 C35 -85.97(12) . .
N5 Ru1 P1 C41 116.34(13) . .
C2 Ru1 P1 C41 -152.63(14) . .
Cl3 Ru1 P1 C41 -64.00(12) . .
Cl5 Ru1 P1 C41 35.13(18) . .
Cl4 Ru1 P1 C41 28.55(12) . .
N6 Ru2 P2 C59 123.02(14) . .
C13 Ru2 P2 C59 31.52(15) . .
Cl6 Ru2 P2 C59 -55.77(12) . .
Cl5 Ru2 P2 C59 -150.25(12) . .
Cl4 Ru2 P2 C59 -152.74(14) . .
N6 Ru2 P2 C53 -3.86(14) . .
C13 Ru2 P2 C53 -95.36(15) . .
Cl6 Ru2 P2 C53 177.36(12) . .
Cl5 Ru2 P2 C53 82.88(12) . .
Cl4 Ru2 P2 C53 80.38(16) . .
N6 Ru2 P2 C47 -117.80(14) . .
C13 Ru2 P2 C47 150.70(15) . .
Cl6 Ru2 P2 C47 63.42(13) . .
Cl5 Ru2 P2 C47 -31.06(12) . .
Cl4 Ru2 P2 C47 -33.56(18) . .
N9 Ru3 P3 C91 1.46(14) . .
C66 Ru3 P3 C91 -90.42(15) . .
Cl11 Ru3 P3 C91 -179.19(12) . .
Cl12 Ru3 P3 C91 89.48(17) 2_777 .
Cl12 Ru3 P3 C91 88.02(12) . .
N9 Ru3 P3 C79 127.58(14) . .
C66 Ru3 P3 C79 35.70(15) . .
Cl11 Ru3 P3 C79 -53.07(12) . .
Cl12 Ru3 P3 C79 -144.41(15) 2_777 .
Cl12 Ru3 P3 C79 -145.87(12) . .
N9 Ru3 P3 C85 -113.51(14) . .
C66 Ru3 P3 C85 154.61(15) . .
Cl11 Ru3 P3 C85 65.84(13) . .
Cl12 Ru3 P3 C85 -25.49(19) 2_777 .
Cl12 Ru3 P3 C85 -26.95(13) . .
C7 N2 C1 C2 -170.1(3) . .
C3 N2 C1 C2 7.9(4) . .
C7 N2 C1 Pd1 5.7(4) . .
C3 N2 C1 Pd1 -176.4(2) . .
Cl1 Pd1 C1 N2 66.9(3) . .
Cl3 Pd1 C1 N2 -111.2(3) . .
Cl2 Pd1 C1 N2 169.3(7) . .
Cl1 Pd1 C1 C2 -116.9(2) . .
Cl3 Pd1 C1 C2 64.90(19) . .
Cl2 Pd1 C1 C2 -14.5(10) . .
C12 N1 C2 C1 177.7(3) . .
C8 N1 C2 C1 3.2(4) . .
C12 N1 C2 Ru1 0.6(5) . .
C8 N1 C2 Ru1 -173.8(2) . .
N2 C1 C2 N1 -81.3(4) . .
Pd1 C1 C2 N1 102.3(3) . .
N2 C1 C2 Ru1 96.4(3) . .
Pd1 C1 C2 Ru1 -79.9(2) . .
N5 Ru1 C2 N1 43.5(3) . .
P1 Ru1 C2 N1 -48.6(3) . .
Cl3 Ru1 C2 N1 -143.6(3) . .
Cl5 Ru1 C2 N1 129.5(3) . .
Cl4 Ru1 C2 N1 123.7(5) . .
N5 Ru1 C2 C1 -133.7(2) . .
P1 Ru1 C2 C1 134.19(18) . .
Cl3 Ru1 C2 C1 39.19(19) . .
Cl5 Ru1 C2 C1 -47.73(19) . .
Cl4 Ru1 C2 C1 -53.5(7) . .
C1 N2 C3 C4 125.3(3) . .
C7 N2 C3 C4 -56.5(3) . .
N2 C3 C4 C5 55.5(4) . .
C3 C4 C5 C6 -55.5(4) . .
C4 C5 C6 C7 55.7(4) . .
C1 N2 C7 C6 -125.2(3) . .
C3 N2 C7 C6 56.6(4) . .
C5 C6 C7 N2 -55.9(4) . .
C2 N1 C8 C9 -129.7(3) . .
C12 N1 C8 C9 55.3(4) . .
N1 C8 C9 C10 -56.9(4) . .
C8 C9 C10 C11 57.2(4) . .
C9 C10 C11 C12 -56.1(4) . .
C2 N1 C12 C11 130.9(3) . .
C8 N1 C12 C11 -54.1(4) . .
C10 C11 C12 N1 54.9(4) . .
C15 N3 C13 C14 -173.2(3) . .
C19 N3 C13 C14 0.4(4) . .
C15 N3 C13 Ru2 4.9(5) . .
C19 N3 C13 Ru2 178.6(2) . .
N6 Ru2 C13 N3 -49.8(3) . .
P2 Ru2 C13 N3 43.1(3) . .
Cl6 Ru2 C13 N3 137.8(3) . .
Cl5 Ru2 C13 N3 -122.1(7) . .
Cl4 Ru2 C13 N3 -135.7(3) . .
N6 Ru2 C13 C14 128.4(2) . .
P2 Ru2 C13 C14 -138.69(18) . .
Cl6 Ru2 C13 C14 -43.96(19) . .
Cl5 Ru2 C13 C14 56.1(8) . .
Cl4 Ru2 C13 C14 42.5(2) . .
C24 N4 C14 C13 168.6(3) . .
C20 N4 C14 C13 -8.2(4) . .
C24 N4 C14 Pd2 -7.8(4) . .
C20 N4 C14 Pd2 175.3(2) . .
N3 C13 C14 N4 83.6(4) . .
Ru2 C13 C14 N4 -95.0(3) . .
N3 C13 C14 Pd2 -99.4(3) . .
Ru2 C13 C14 Pd2 81.9(2) . .
Cl7 Pd2 C14 N4 -62.6(3) . .
Cl6 Pd2 C14 N4 115.3(3) . .
Cl8 Pd2 C14 N4 -162.9(7) . .
Cl7 Pd2 C14 C13 120.7(2) . .
Cl6 Pd2 C14 C13 -61.4(2) . .
Cl8 Pd2 C14 C13 20.4(11) . .
C13 N3 C15 C16 -134.1(3) . .
C19 N3 C15 C16 51.7(4) . .
N3 C15 C16 C17 -52.9(4) . .
C15 C16 C17 C18 55.7(4) . .
C16 C17 C18 C19 -58.1(4) . .
C13 N3 C19 C18 132.1(3) . .
C15 N3 C19 C18 -53.7(4) . .
C17 C18 C19 N3 56.9(4) . .
C14 N4 C20 C21 -125.0(3) . .
C24 N4 C20 C21 57.9(4) . .
N4 C20 C21 C22 -56.3(4) . .
C20 C21 C22 C23 55.9(4) . .
C21 C22 C23 C24 -55.3(4) . .
C14 N4 C24 C23 125.6(3) . .
C20 N4 C24 C23 -57.2(4) . .
C22 C23 C24 N4 55.5(4) . .
Ru1 N5 C25 C26 126(8) . .
Ru2 N6 C27 C28 -134(12) . .
C35 P1 C29 C30 -141.1(3) . .
C41 P1 C29 C30 114.5(3) . .
Ru1 P1 C29 C30 -11.4(3) . .
C35 P1 C29 C34 45.8(3) . .
C41 P1 C29 C34 -58.6(3) . .
Ru1 P1 C29 C34 175.4(3) . .
C34 C29 C30 C31 0.7(5) . .
P1 C29 C30 C31 -172.7(3) . .
C29 C30 C31 C32 -1.4(6) . .
C30 C31 C32 C33 0.9(6) . .
C31 C32 C33 C34 0.2(6) . .
C32 C33 C34 C29 -1.0(7) . .
C30 C29 C34 C33 0.5(6) . .
P1 C29 C34 C33 173.7(3) . .
C29 P1 C35 C40 -164.5(3) . .
C41 P1 C35 C40 -61.7(3) . .
Ru1 P1 C35 C40 60.7(3) . .
C29 P1 C35 C36 20.7(3) . .
C41 P1 C35 C36 123.5(3) . .
Ru1 P1 C35 C36 -114.1(3) . .
C40 C35 C36 C37 -1.1(5) . .
P1 C35 C36 C37 173.7(3) . .
C35 C36 C37 C38 1.5(7) . .
C36 C37 C38 C39 -0.7(7) . .
C37 C38 C39 C40 -0.6(7) . .
C36 C35 C40 C39 -0.2(5) . .
P1 C35 C40 C39 -175.3(3) . .
C38 C39 C40 C35 1.1(6) . .
C29 P1 C41 C46 87.5(3) . .
C35 P1 C41 C46 -20.7(3) . .
Ru1 P1 C41 C46 -141.7(2) . .
C29 P1 C41 C42 -89.2(3) . .
C35 P1 C41 C42 162.6(3) . .
Ru1 P1 C41 C42 41.6(3) . .
C46 C41 C42 C43 0.3(5) . .
P1 C41 C42 C43 177.2(3) . .
C41 C42 C43 C44 -0.3(5) . .
C42 C43 C44 C45 -0.2(6) . .
C43 C44 C45 C46 0.8(6) . .
C44 C45 C46 C41 -0.8(6) . .
C42 C41 C46 C45 0.2(5) . .
P1 C41 C46 C45 -176.5(3) . .
C59 P2 C47 C48 91.3(3) . .
C53 P2 C47 C48 -160.0(3) . .
Ru2 P2 C47 C48 -39.8(3) . .
C59 P2 C47 C52 -84.2(3) . .
C53 P2 C47 C52 24.6(3) . .
Ru2 P2 C47 C52 144.8(3) . .
C52 C47 C48 C49 0.5(5) . .
P2 C47 C48 C49 -175.1(3) . .
C47 C48 C49 C50 -0.2(5) . .
C48 C49 C50 C51 -0.4(6) . .
C49 C50 C51 C52 0.7(6) . .
C50 C51 C52 C47 -0.3(6) . .
C48 C47 C52 C51 -0.2(5) . .
P2 C47 C52 C51 175.3(3) . .
C59 P2 C53 C54 161.3(3) . .
C47 P2 C53 C54 58.7(3) . .
Ru2 P2 C53 C54 -64.1(3) . .
C59 P2 C53 C58 -24.1(3) . .
C47 P2 C53 C58 -126.7(3) . .
Ru2 P2 C53 C58 110.5(3) . .
C58 C53 C54 C55 0.7(5) . .
P2 C53 C54 C55 175.5(3) . .
C53 C54 C55 C56 -1.3(6) . .
C54 C55 C56 C57 0.5(7) . .
C55 C56 C57 C58 0.8(7) . .
C56 C57 C58 C53 -1.4(6) . .
C54 C53 C58 C57 0.6(5) . .
P2 C53 C58 C57 -173.9(3) . .
C53 P2 C59 C60 144.5(3) . .
C47 P2 C59 C60 -111.6(3) . .
Ru2 P2 C59 C60 15.4(3) . .
C53 P2 C59 C64 -42.7(3) . .
C47 P2 C59 C64 61.1(3) . .
Ru2 P2 C59 C64 -171.9(2) . .
C64 C59 C60 C61 0.3(5) . .
P2 C59 C60 C61 173.3(3) . .
C59 C60 C61 C62 1.1(5) . .
C60 C61 C62 C63 -1.1(6) . .
C61 C62 C63 C64 -0.3(6) . .
C62 C63 C64 C59 1.7(6) . .
C60 C59 C64 C63 -1.7(5) . .
P2 C59 C64 C63 -174.5(3) . .
C67 N7 C65 C66 168.8(3) . .
C71 N7 C65 C66 -8.7(4) . .
C67 N7 C65 Pd3 -5.2(4) . .
C71 N7 C65 Pd3 177.3(2) . .
Cl9 Pd3 C65 N7 -70.4(3) . .
Cl11 Pd3 C65 N7 112.5(3) . .
Cl10 Pd3 C65 N7 94(7) . .
Cl9 Pd3 C65 C66 115.2(2) . .
Cl11 Pd3 C65 C66 -61.9(2) . .
Cl10 Pd3 C65 C66 -81(7) . .
C76 N8 C66 C65 -178.2(3) . .
C72 N8 C66 C65 -1.0(4) . .
C76 N8 C66 Ru3 -1.1(5) . .
C72 N8 C66 Ru3 176.0(2) . .
N7 C65 C66 N8 81.4(4) . .
Pd3 C65 C66 N8 -104.0(3) . .
N7 C65 C66 Ru3 -96.4(3) . .
Pd3 C65 C66 Ru3 78.2(2) . .
N9 Ru3 C66 N8 -44.6(3) . .
P3 Ru3 C66 N8 49.6(3) . .
Cl11 Ru3 C66 N8 142.7(3) . .
Cl12 Ru3 C66 N8 -130.4(3) 2_777 .
Cl12 Ru3 C66 N8 -119.2(6) . .
N9 Ru3 C66 C65 132.6(2) . .
P3 Ru3 C66 C65 -133.17(19) . .
Cl11 Ru3 C66 C65 -40.09(19) . .
Cl12 Ru3 C66 C65 46.9(2) 2_777 .
Cl12 Ru3 C66 C65 58.1(7) . .
C65 N7 C67 C68 126.5(3) . .
C71 N7 C67 C68 -55.7(4) . .
N7 C67 C68 C69 54.6(4) . .
C67 C68 C69 C70 -55.5(4) . .
C68 C69 C70 C71 56.7(4) . .
C65 N7 C71 C70 -125.5(3) . .
C67 N7 C71 C70 56.8(3) . .
C69 C70 C71 N7 -56.9(4) . .
C66 N8 C72 C73 125.3(3) . .
C76 N8 C72 C73 -57.2(4) . .
N8 C72 C73 C74 57.0(4) . .
C72 C73 C74 C75 -55.0(4) . .
C73 C74 C75 C76 53.5(4) . .
C66 N8 C76 C75 -127.0(3) . .
C72 N8 C76 C75 55.5(4) . .
C74 C75 C76 N8 -53.9(4) . .
Ru3 N9 C77 C78 -102(8) . .
C91 P3 C79 C80 128.3(3) . .
C85 P3 C79 C80 -128.0(3) . .
Ru3 P3 C79 C80 -1.7(3) . .
C91 P3 C79 C84 -53.6(3) . .
C85 P3 C79 C84 50.1(3) . .
Ru3 P3 C79 C84 176.5(2) . .
C84 C79 C80 C81 0.1(5) . .
P3 C79 C80 C81 178.3(3) . .
C79 C80 C81 C82 0.8(5) . .
C80 C81 C82 C83 -0.5(6) . .
C81 C82 C83 C84 -0.8(6) . .
C82 C83 C84 C79 1.8(6) . .
C80 C79 C84 C83 -1.4(5) . .
P3 C79 C84 C83 -179.6(3) . .
C91 P3 C85 C90 15.5(3) . .
C79 P3 C85 C90 -91.5(3) . .
Ru3 P3 C85 C90 137.6(3) . .
C91 P3 C85 C86 -168.0(3) . .
C79 P3 C85 C86 85.0(3) . .
Ru3 P3 C85 C86 -45.8(3) . .
C90 C85 C86 C87 1.0(5) . .
P3 C85 C86 C87 -175.6(3) . .
C85 C86 C87 C88 -0.6(5) . .
C86 C87 C88 C89 -0.2(6) . .
C87 C88 C89 C90 0.5(6) . .
C86 C85 C90 C89 -0.7(5) . .
P3 C85 C90 C89 175.8(3) . .
C88 C89 C90 C85 0.0(6) . .
C79 P3 C91 C96 -14.9(3) . .
C85 P3 C91 C96 -117.3(3) . .
Ru3 P3 C91 C96 119.7(3) . .
C79 P3 C91 C92 168.1(2) . .
C85 P3 C91 C92 65.6(3) . .
Ru3 P3 C91 C92 -57.4(3) . .
C96 C91 C92 C93 -0.1(5) . .
P3 C91 C92 C93 177.1(3) . .
C91 C92 C93 C94 -0.2(6) . .
C92 C93 C94 C95 0.2(6) . .
C93 C94 C95 C96 0.1(7) . .
C94 C95 C96 C91 -0.5(6) . .
C92 C91 C96 C95 0.5(5) . .
P3 C91 C96 C95 -176.5(3) . .
